data_2232870
loop_
_publ_author_name
'Pourayoubi, Mehrdad'
'Elahi, Behrouz'
'Parvez, Masood'

_publ_section_title
;
 <i>N</i>,<i>N</i>'-Dibenzyl-<i>N</i>,<i>N</i>'-dimethyl-<i>N</i>''-(<i>p</i>-tolyl)phosphoric
 triamide
;
_journal_coeditor_code NC2247
_journal_issue 12
_journal_name_full 'Acta Crystallographica Section E'
_journal_page_first o3221
_journal_paper_doi 10.1107/S1600536811046046
_journal_volume 67
_journal_year 2011
_chemical_formula_iupac 'C23 H28 N3 O P'
_chemical_formula_moiety 'C23 H28 N3 O P'
_chemical_formula_sum 'C23 H28 N3 O P'
_chemical_formula_weight 393.45
_chemical_name_systematic
;
<i>N</i>,<i>N</i>'-Dibenzyl-<i>N</i>,<i>N</i>'-dimethyl-<i>N</i>''-
(<i>p</i>-tolyl)phosphoric triamide
;
_space_group_IT_number 14
_symmetry_cell_setting monoclinic
_symmetry_space_group_name_Hall '-P 2yn'
_symmetry_space_group_name_H-M 'P 1 21/n 1'
_atom_sites_solution_hydrogens geom
_atom_sites_solution_primary direct
_atom_sites_solution_secondary difmap
_cell_angle_alpha 90.00
_cell_angle_beta 98.2682(14)
_cell_angle_gamma 90.00
_cell_formula_units_Z 8
_cell_length_a 9.9621(3)
_cell_length_b 14.8245(5)
_cell_length_c 28.8407(10)
_cell_measurement_reflns_used 6919
_cell_measurement_temperature 173(2)
_cell_measurement_theta_max 26.0
_cell_measurement_theta_min 1.0
_cell_volume 4215.0(2)
_computing_cell_refinement 'DENZO (Otwinowski & Minor, 1997)'
_computing_data_collection 'COLLECT (Hooft, 1998)'
_computing_data_reduction 'SCALEPACK (Otwinowski & Minor, 1997)'
_computing_molecular_graphics 'Mercury (Macrae <i>et al.</i>, 2008)'
_computing_publication_material 'SHELXL97 (Sheldrick, 2008) and enCIFer (Allen <i>et al.</i>, 2004)'
_computing_structure_refinement 'SHELXL97 (Sheldrick, 2008)'
_computing_structure_solution 'SIR92 (Altomare <i>et al.</i>, 1993)'
_diffrn_ambient_temperature 173(2)
_diffrn_measured_fraction_theta_full 0.96
_diffrn_measured_fraction_theta_max 0.94
_diffrn_measurement_device_type 'Nonius KappaCCD diffractometer with APEXII detector'
_diffrn_measurement_method '\w and \f scans'
_diffrn_radiation_monochromator graphite
_diffrn_radiation_source 'fine-focus sealed tube'
_diffrn_radiation_type MoK\a
_diffrn_radiation_wavelength 0.71073
_diffrn_reflns_av_R_equivalents 0.0742
_diffrn_reflns_av_sigmaI/netI 0.0894
_diffrn_reflns_limit_h_max 12
_diffrn_reflns_limit_h_min -12
_diffrn_reflns_limit_k_max 18
_diffrn_reflns_limit_k_min -18
_diffrn_reflns_limit_l_max 35
_diffrn_reflns_limit_l_min -35
_diffrn_reflns_number 13508
_diffrn_reflns_theta_full 25.00
_diffrn_reflns_theta_max 26.00
_diffrn_reflns_theta_min 2.09
_diffrn_standards_number 0
_exptl_absorpt_coefficient_mu 0.149
_exptl_absorpt_correction_T_max 0.9941
_exptl_absorpt_correction_T_min 0.9911
_exptl_absorpt_correction_type multi-scan
_exptl_absorpt_process_details '(SORTAV; Blessing, 1997)'
_exptl_crystal_colour Colorless
_exptl_crystal_density_diffrn 1.240
_exptl_crystal_density_method 'not measured'
_exptl_crystal_description Prism
_exptl_crystal_F_000 1680
_exptl_crystal_size_max 0.06
_exptl_crystal_size_mid 0.05
_exptl_crystal_size_min 0.04
_refine_diff_density_max 0.321
_refine_diff_density_min -0.326
_refine_ls_extinction_method none
_refine_ls_goodness_of_fit_ref 1.151
_refine_ls_hydrogen_treatment constr
_refine_ls_matrix_type full
_refine_ls_number_parameters 508
_refine_ls_number_reflns 7788
_refine_ls_number_restraints 0
_refine_ls_restrained_S_all 1.151
_refine_ls_R_factor_all 0.1748
_refine_ls_R_factor_gt 0.1044
_refine_ls_shift/su_max 0.002
_refine_ls_shift/su_mean 0.000
_refine_ls_structure_factor_coef Fsqd
_refine_ls_weighting_details 'calc w=1/[\s^2^(Fo^2^)+17.80P] where P=(Fo^2^+2Fc^2^)/3'
_refine_ls_weighting_scheme calc
_refine_ls_wR_factor_gt 0.1623
_refine_ls_wR_factor_ref 0.1993
_reflns_number_gt 4450
_reflns_number_total 7788
_reflns_threshold_expression I>2sigma(I)
_cod_data_source_file nc2247.cif
_cod_data_source_block I
_cod_original_sg_symbol_H-M 'P 21/n'
_cod_database_code 2232870
_cod_database_fobs_code 2232870

loop_
_symmetry_equiv_pos_as_xyz
'x, y, z'
'-x+1/2, y+1/2, -z+1/2'
'-x, -y, -z'
'x-1/2, -y-1/2, z-1/2'

loop_
_atom_site_type_symbol
_atom_site_label
_atom_site_fract_x
_atom_site_fract_y
_atom_site_fract_z
_atom_site_U_iso_or_equiv
_atom_site_adp_type
_atom_site_calc_flag
_atom_site_refinement_flags
_atom_site_occupancy
_atom_site_symmetry_multiplicity
P P1 0.79811(14) 0.81400(11) 0.52504(5) 0.0261(3) Uani d . 1 1
O O1 0.9321(4) 0.7937(3) 0.51123(14) 0.0364(10) Uani d . 1 1
N N1 0.7853(4) 0.9218(3) 0.53627(16) 0.0298(11) Uani d . 1 1
N N2 0.7750(4) 0.7533(3) 0.57164(15) 0.0274(11) Uani d . 1 1
N N3 0.6671(4) 0.7895(3) 0.48547(15) 0.0295(11) Uani d . 1 1
H H3N 0.6123 0.7464 0.4922 0.035 Uiso calc R 1 1
C C1 0.6567(6) 0.9707(4) 0.5311(2) 0.0381(15) Uani d . 1 1
H H1A 0.5820 0.9286 0.5215 0.057 Uiso calc PR 0.50 1
H H1B 0.6571 1.0177 0.5072 0.057 Uiso calc PR 0.50 1
H H1C 0.6449 0.9985 0.5610 0.057 Uiso calc PR 0.50 1
H H1D 0.6740 1.0345 0.5383 0.057 Uiso calc PR 0.50 1
H H1E 0.5989 0.9455 0.5526 0.057 Uiso calc PR 0.50 1
H H1F 0.6111 0.9647 0.4988 0.057 Uiso calc PR 0.50 1
C C2 0.9044(6) 0.9791(4) 0.5503(2) 0.0349(15) Uani d . 1 1
H H2A 0.9046 1.0287 0.5273 0.042 Uiso calc R 1 1
H H2B 0.9875 0.9429 0.5495 0.042 Uiso calc R 1 1
C C3 0.9086(5) 1.0190(4) 0.59821(19) 0.0270(13) Uani d . 1 1
C C4 0.9063(6) 0.9621(4) 0.6366(2) 0.0386(15) Uani d . 1 1
H H4 0.9031 0.8985 0.6324 0.046 Uiso calc R 1 1
C C5 0.9086(7) 0.9988(4) 0.6806(2) 0.0467(17) Uani d . 1 1
H H5 0.9068 0.9599 0.7067 0.056 Uiso calc R 1 1
C C6 0.9135(7) 1.0905(5) 0.6874(2) 0.0464(17) Uani d . 1 1
H H6 0.9155 1.1148 0.7180 0.056 Uiso calc R 1 1
C C7 0.9153(6) 1.1463(5) 0.6501(2) 0.0432(17) Uani d . 1 1
H H7 0.9192 1.2098 0.6546 0.052 Uiso calc R 1 1
C C8 0.9116(6) 1.1112(4) 0.6054(2) 0.0340(14) Uani d . 1 1
H H8 0.9111 1.1509 0.5795 0.041 Uiso calc R 1 1
C C9 0.7891(6) 0.6548(4) 0.5673(2) 0.0397(16) Uani d . 1 1
H H9A 0.8097 0.6280 0.5985 0.048 Uiso calc R 1 1
H H9B 0.8628 0.6415 0.5492 0.048 Uiso calc R 1 1
H H9C 0.7040 0.6295 0.5512 0.048 Uiso calc R 1 1
C C10 0.6726(5) 0.7793(4) 0.60118(19) 0.0323(14) Uani d . 1 1
H H10A 0.5884 0.7450 0.5908 0.039 Uiso calc R 1 1
H H10B 0.6515 0.8441 0.5961 0.039 Uiso calc R 1 1
C C11 0.7145(5) 0.7634(4) 0.65308(19) 0.0278(13) Uani d . 1 1
C C12 0.6183(6) 0.7749(4) 0.68242(19) 0.0328(14) Uani d . 1 1
H H12 0.5273 0.7882 0.6695 0.039 Uiso calc R 1 1
C C13 0.6524(6) 0.7673(4) 0.7307(2) 0.0388(15) Uani d . 1 1
H H13 0.5852 0.7760 0.7505 0.047 Uiso calc R 1 1
C C14 0.7856(6) 0.7468(5) 0.7501(2) 0.0447(17) Uani d . 1 1
H H14 0.8099 0.7422 0.7831 0.054 Uiso calc R 1 1
C C15 0.8803(6) 0.7335(4) 0.7208(2) 0.0399(16) Uani d . 1 1
H H15 0.9706 0.7180 0.7336 0.048 Uiso calc R 1 1
C C16 0.8458(6) 0.7424(4) 0.67252(19) 0.0308(13) Uani d . 1 1
H H16 0.9132 0.7341 0.6527 0.037 Uiso calc R 1 1
C C17 0.6360(5) 0.8324(4) 0.44145(19) 0.0270(13) Uani d . 1 1
C C18 0.7352(6) 0.8716(4) 0.4181(2) 0.0368(15) Uani d . 1 1
H H18 0.8276 0.8695 0.4320 0.044 Uiso calc R 1 1
C C19 0.7010(6) 0.9127(5) 0.3758(2) 0.0420(17) Uani d . 1 1
H H19 0.7706 0.9383 0.3606 0.050 Uiso calc R 1 1
C C20 0.5668(6) 0.9183(4) 0.3542(2) 0.0355(15) Uani d . 1 1
C C21 0.4688(6) 0.8791(4) 0.3772(2) 0.0360(15) Uani d . 1 1
H H21 0.3763 0.8818 0.3634 0.043 Uiso calc R 1 1
C C22 0.5024(5) 0.8364(4) 0.41954(19) 0.0277(13) Uani d . 1 1
H H22 0.4330 0.8091 0.4341 0.033 Uiso calc R 1 1
C C23 0.5297(7) 0.9651(5) 0.3071(2) 0.0492(18) Uani d . 1 1
H H23A 0.4310 0.9646 0.2982 0.059 Uiso calc R 1 1
H H23B 0.5723 0.9333 0.2832 0.059 Uiso calc R 1 1
H H23C 0.5621 1.0276 0.3094 0.059 Uiso calc R 1 1
P P2 0.70017(14) 0.31166(11) 0.47176(5) 0.0258(3) Uani d . 1 1
O O2 0.5670(4) 0.2915(3) 0.48617(13) 0.0315(10) Uani d . 1 1
N N4 0.7215(4) 0.2499(3) 0.42532(15) 0.0286(11) Uani d . 1 1
N N5 0.7131(4) 0.4189(3) 0.45992(16) 0.0286(11) Uani d . 1 1
N N6 0.8327(4) 0.2883(3) 0.51137(15) 0.0277(11) Uani d . 1 1
H H6N 0.8884 0.2455 0.5050 0.033 Uiso calc R 1 1
C C24 0.6886(6) 0.1534(4) 0.4276(2) 0.0378(15) Uani d . 1 1
H H24A 0.6478 0.1324 0.3966 0.045 Uiso calc R 1 1
H H24B 0.6244 0.1444 0.4500 0.045 Uiso calc R 1 1
H H24C 0.7717 0.1192 0.4379 0.045 Uiso calc R 1 1
C C25 0.8327(5) 0.2691(4) 0.39825(19) 0.0323(14) Uani d . 1 1
H H25A 0.9089 0.2275 0.4085 0.039 Uiso calc R 1 1
H H25B 0.8654 0.3314 0.4052 0.039 Uiso calc R 1 1
C C26 0.7919(5) 0.2594(5) 0.3457(2) 0.0330(14) Uani d . 1 1
C C27 0.7932(6) 0.1764(5) 0.3239(2) 0.0428(16) Uani d . 1 1
H H27 0.8191 0.1239 0.3418 0.051 Uiso calc R 1 1
C C28 0.7561(7) 0.1696(6) 0.2749(2) 0.058(2) Uani d . 1 1
H H28 0.7560 0.1125 0.2600 0.070 Uiso calc R 1 1
C C29 0.7202(7) 0.2455(8) 0.2489(3) 0.067(3) Uani d . 1 1
H H29 0.6954 0.2412 0.2160 0.080 Uiso calc R 1 1
C C30 0.7202(7) 0.3267(7) 0.2705(2) 0.064(2) Uani d . 1 1
H H30 0.6956 0.3792 0.2524 0.076 Uiso calc R 1 1
C C31 0.7554(6) 0.3344(5) 0.3183(2) 0.0442(17) Uani d . 1 1
H H31 0.7545 0.3920 0.3327 0.053 Uiso calc R 1 1
C C32 0.8413(6) 0.4676(4) 0.4625(2) 0.0408(16) Uani d . 1 1
H H32A 0.9169 0.4250 0.4691 0.061 Uiso calc PR 0.50 1
H H32B 0.8471 0.5126 0.4876 0.061 Uiso calc PR 0.50 1
H H32C 0.8461 0.4978 0.4326 0.061 Uiso calc PR 0.50 1
H H32D 0.8232 0.5320 0.4571 0.061 Uiso calc PR 0.50 1
H H32E 0.8929 0.4443 0.4386 0.061 Uiso calc PR 0.50 1
H H32F 0.8940 0.4591 0.4936 0.061 Uiso calc PR 0.50 1
C C33 0.5917(6) 0.4758(4) 0.4501(2) 0.0359(15) Uani d . 1 1
H H33A 0.5993 0.5263 0.4728 0.043 Uiso calc R 1 1
H H33B 0.5111 0.4397 0.4548 0.043 Uiso calc R 1 1
C C34 0.5701(6) 0.5140(4) 0.4010(2) 0.0313(14) Uani d . 1 1
C C35 0.5201(6) 0.4618(4) 0.3632(2) 0.0389(15) Uani d . 1 1
H H35 0.5000 0.4001 0.3677 0.047 Uiso calc R 1 1
C C36 0.4983(7) 0.4981(5) 0.3182(2) 0.0494(19) Uani d . 1 1
H H36 0.4652 0.4609 0.2923 0.059 Uiso calc R 1 1
C C37 0.5248(7) 0.5884(5) 0.3113(3) 0.055(2) Uani d . 1 1
H H37 0.5090 0.6137 0.2807 0.066 Uiso calc R 1 1
C C38 0.5743(7) 0.6414(5) 0.3492(2) 0.0494(18) Uani d . 1 1
H H38 0.5931 0.7034 0.3450 0.059 Uiso calc R 1 1
C C39 0.5964(6) 0.6037(4) 0.3934(2) 0.0369(15) Uani d . 1 1
H H39 0.6307 0.6406 0.4193 0.044 Uiso calc R 1 1
C C40 0.8616(5) 0.3334(4) 0.55505(18) 0.0261(13) Uani d . 1 1
C C41 0.9962(5) 0.3371(4) 0.57746(19) 0.0268(13) Uani d . 1 1
H H41 1.0668 0.3104 0.5632 0.032 Uiso calc R 1 1
C C42 1.0257(6) 0.3798(4) 0.6203(2) 0.0322(14) Uani d . 1 1
H H42 1.1172 0.3813 0.6351 0.039 Uiso calc R 1 1
C C43 0.9261(6) 0.4207(4) 0.6426(2) 0.0350(15) Uani d . 1 1
C C44 0.7931(6) 0.4161(4) 0.6199(2) 0.0389(16) Uani d . 1 1
H H44 0.7226 0.4436 0.6339 0.047 Uiso calc R 1 1
C C45 0.7613(6) 0.3722(4) 0.5770(2) 0.0335(14) Uani d . 1 1
H H45 0.6694 0.3688 0.5627 0.040 Uiso calc R 1 1
C C46 0.9598(7) 0.4691(5) 0.6886(2) 0.0507(19) Uani d . 1 1
H H46A 0.8840 0.4632 0.7066 0.061 Uiso calc R 1 1
H H46B 0.9759 0.5331 0.6828 0.061 Uiso calc R 1 1
H H46C 1.0416 0.4426 0.7063 0.061 Uiso calc R 1 1

loop_
_atom_site_aniso_label
_atom_site_aniso_U_11
_atom_site_aniso_U_22
_atom_site_aniso_U_33
_atom_site_aniso_U_12
_atom_site_aniso_U_13
_atom_site_aniso_U_23
P1 0.0268(8) 0.0310(9) 0.0199(7) 0.0050(7) 0.0011(6) -0.0013(6)
O1 0.027(2) 0.050(3) 0.032(2) 0.011(2) 0.0028(17) -0.007(2)
N1 0.025(2) 0.035(3) 0.028(3) 0.009(2) 0.001(2) -0.006(2)
N2 0.035(3) 0.025(3) 0.021(2) 0.003(2) -0.001(2) -0.002(2)
N3 0.030(3) 0.032(3) 0.025(3) -0.003(2) 0.001(2) 0.005(2)
C1 0.041(4) 0.039(4) 0.034(3) 0.016(3) 0.003(3) 0.000(3)
C2 0.032(3) 0.035(4) 0.038(4) 0.000(3) 0.007(3) -0.001(3)
C3 0.020(3) 0.033(3) 0.029(3) -0.002(2) 0.006(2) 0.002(3)
C4 0.053(4) 0.027(3) 0.033(3) -0.002(3) -0.004(3) -0.001(3)
C5 0.069(5) 0.035(4) 0.032(4) -0.010(3) -0.004(3) 0.004(3)
C6 0.058(4) 0.048(4) 0.031(4) -0.008(4) 0.000(3) -0.006(3)
C7 0.051(4) 0.031(4) 0.046(4) 0.000(3) 0.002(3) -0.006(3)
C8 0.037(3) 0.031(4) 0.034(4) 0.002(3) 0.007(3) 0.009(3)
C9 0.047(4) 0.034(4) 0.038(4) 0.006(3) 0.005(3) -0.003(3)
C10 0.028(3) 0.040(4) 0.027(3) 0.001(3) 0.002(2) -0.001(3)
C11 0.031(3) 0.026(3) 0.026(3) -0.004(3) 0.003(2) 0.004(3)
C12 0.031(3) 0.038(4) 0.029(3) -0.003(3) 0.004(2) 0.003(3)
C13 0.044(4) 0.036(4) 0.039(4) 0.000(3) 0.012(3) -0.001(3)
C14 0.054(4) 0.056(4) 0.023(3) -0.010(4) 0.003(3) 0.006(3)
C15 0.033(3) 0.050(4) 0.033(3) -0.006(3) -0.007(3) 0.011(3)
C16 0.033(3) 0.026(3) 0.033(3) -0.003(3) 0.003(2) 0.005(3)
C17 0.026(3) 0.029(3) 0.025(3) 0.002(3) 0.001(2) -0.003(3)
C18 0.025(3) 0.048(4) 0.037(4) -0.003(3) 0.003(3) 0.000(3)
C19 0.046(4) 0.049(4) 0.031(3) -0.013(3) 0.003(3) 0.009(3)
C20 0.043(4) 0.039(4) 0.023(3) 0.003(3) 0.003(3) -0.002(3)
C21 0.036(3) 0.041(4) 0.027(3) 0.009(3) -0.007(3) -0.003(3)
C22 0.026(3) 0.034(3) 0.025(3) -0.002(3) 0.010(2) 0.001(3)
C23 0.064(5) 0.054(5) 0.028(4) -0.005(4) 0.001(3) 0.012(3)
P2 0.0239(7) 0.0327(9) 0.0204(7) -0.0018(7) 0.0021(6) 0.0029(7)
O2 0.026(2) 0.041(3) 0.027(2) -0.0002(18) 0.0027(16) 0.0055(19)
N4 0.029(3) 0.036(3) 0.021(2) -0.007(2) 0.005(2) -0.002(2)
N5 0.029(3) 0.031(3) 0.026(3) 0.000(2) 0.004(2) 0.004(2)
N6 0.028(3) 0.029(3) 0.025(2) 0.004(2) 0.0017(19) -0.006(2)
C24 0.042(4) 0.036(4) 0.036(4) -0.005(3) 0.007(3) -0.001(3)
C25 0.025(3) 0.046(4) 0.026(3) -0.001(3) 0.001(2) -0.003(3)
C26 0.022(3) 0.050(4) 0.027(3) 0.001(3) 0.002(2) 0.006(3)
C27 0.037(3) 0.047(4) 0.047(4) -0.006(3) 0.015(3) -0.010(3)
C28 0.050(4) 0.084(6) 0.043(4) -0.020(4) 0.016(3) -0.023(4)
C29 0.047(5) 0.122(8) 0.032(4) -0.015(5) 0.006(3) -0.011(5)
C30 0.042(4) 0.118(8) 0.032(4) 0.011(5) 0.010(3) 0.030(5)
C31 0.031(3) 0.068(5) 0.039(4) 0.005(3) 0.022(3) 0.008(3)
C32 0.033(3) 0.039(4) 0.051(4) -0.008(3) 0.005(3) -0.004(3)
C33 0.039(4) 0.037(4) 0.032(3) 0.002(3) 0.009(3) 0.001(3)
C34 0.032(3) 0.034(4) 0.029(3) 0.007(3) 0.007(3) 0.003(3)
C35 0.048(4) 0.035(4) 0.032(3) 0.009(3) 0.001(3) -0.003(3)
C36 0.058(4) 0.064(5) 0.025(3) 0.026(4) 0.002(3) -0.011(3)
C37 0.060(5) 0.065(5) 0.041(4) 0.026(4) 0.016(3) 0.018(4)
C38 0.056(4) 0.049(5) 0.045(4) 0.017(4) 0.013(3) 0.018(4)
C39 0.037(4) 0.035(4) 0.037(4) 0.007(3) 0.004(3) 0.005(3)
C40 0.034(3) 0.023(3) 0.019(3) 0.001(2) -0.003(2) 0.001(2)
C41 0.027(3) 0.029(3) 0.025(3) 0.002(3) 0.006(2) 0.003(3)
C42 0.032(3) 0.032(4) 0.031(3) 0.001(3) -0.001(3) -0.001(3)
C43 0.046(4) 0.033(4) 0.025(3) 0.003(3) -0.001(3) 0.001(3)
C44 0.045(4) 0.040(4) 0.032(3) 0.011(3) 0.009(3) -0.009(3)
C45 0.031(3) 0.040(4) 0.029(3) 0.011(3) 0.005(3) -0.006(3)
C46 0.067(5) 0.044(4) 0.039(4) -0.005(4) 0.001(3) -0.008(3)

loop_
_atom_type_symbol
_atom_type_description
_atom_type_scat_dispersion_real
_atom_type_scat_dispersion_imag
_atom_type_scat_source
C C 0.0033 0.0016 'International Tables Vol C Tables 4.2.6.8 and 6.1.1.4'
H H 0.0000 0.0000 'International Tables Vol C Tables 4.2.6.8 and 6.1.1.4'
N N 0.0061 0.0033 'International Tables Vol C Tables 4.2.6.8 and 6.1.1.4'
O O 0.0106 0.0060 'International Tables Vol C Tables 4.2.6.8 and 6.1.1.4'
P P 0.1023 0.0942 'International Tables Vol C Tables 4.2.6.8 and 6.1.1.4'

loop_
_geom_angle_atom_site_label_1
_geom_angle_atom_site_label_2
_geom_angle_atom_site_label_3
_geom_angle
O1 P1 N1 110.5(3)
O1 P1 N3 115.2(2)
N1 P1 N3 106.0(2)
O1 P1 N2 110.1(2)
N1 P1 N2 110.1(2)
N3 P1 N2 104.7(2)
C1 N1 C2 113.8(5)
C1 N1 P1 123.7(4)
C2 N1 P1 122.4(4)
C10 N2 C9 113.0(5)
C10 N2 P1 121.0(4)
C9 N2 P1 116.2(4)
C17 N3 P1 125.0(4)
C17 N3 H3N 117.5
P1 N3 H3N 117.5
N1 C1 H1A 109.5
N1 C1 H1B 109.5
H1A C1 H1B 109.5
N1 C1 H1C 109.5
H1A C1 H1C 109.5
H1B C1 H1C 109.5
N1 C1 H1D 109.5
H1A C1 H1D 141.1
H1B C1 H1D 56.3
H1C C1 H1D 56.3
N1 C1 H1E 109.5
H1A C1 H1E 56.3
H1B C1 H1E 141.1
H1C C1 H1E 56.3
H1D C1 H1E 109.5
N1 C1 H1F 109.5
H1A C1 H1F 56.3
H1B C1 H1F 56.3
H1C C1 H1F 141.1
H1D C1 H1F 109.5
H1E C1 H1F 109.5
N1 C2 C3 113.4(5)
N1 C2 H2A 108.9
C3 C2 H2A 108.9
N1 C2 H2B 108.9
C3 C2 H2B 108.9
H2A C2 H2B 107.7
C8 C3 C4 118.8(6)
C8 C3 C2 121.7(5)
C4 C3 C2 119.4(5)
C5 C4 C3 119.5(6)
C5 C4 H4 120.3
C3 C4 H4 120.3
C6 C5 C4 121.2(6)
C6 C5 H5 119.4
C4 C5 H5 119.4
C7 C6 C5 119.5(6)
C7 C6 H6 120.2
C5 C6 H6 120.2
C6 C7 C8 120.5(6)
C6 C7 H7 119.8
C8 C7 H7 119.8
C3 C8 C7 120.5(6)
C3 C8 H8 119.8
C7 C8 H8 119.8
N2 C9 H9A 109.5
N2 C9 H9B 109.5
H9A C9 H9B 109.5
N2 C9 H9C 109.5
H9A C9 H9C 109.5
H9B C9 H9C 109.5
N2 C10 C11 114.6(4)
N2 C10 H10A 108.6
C11 C10 H10A 108.6
N2 C10 H10B 108.6
C11 C10 H10B 108.6
H10A C10 H10B 107.6
C12 C11 C16 118.7(5)
C12 C11 C10 118.1(5)
C16 C11 C10 123.2(5)
C11 C12 C13 120.9(5)
C11 C12 H12 119.6
C13 C12 H12 119.6
C12 C13 C14 120.0(6)
C12 C13 H13 120.0
C14 C13 H13 120.0
C15 C14 C13 118.9(6)
C15 C14 H14 120.5
C13 C14 H14 120.5
C14 C15 C16 120.7(6)
C14 C15 H15 119.7
C16 C15 H15 119.7
C11 C16 C15 120.7(6)
C11 C16 H16 119.6
C15 C16 H16 119.6
C22 C17 C18 117.4(5)
C22 C17 N3 120.0(5)
C18 C17 N3 122.7(5)
C19 C18 C17 120.9(6)
C19 C18 H18 119.5
C17 C18 H18 119.5
C18 C19 C20 121.8(6)
C18 C19 H19 119.1
C20 C19 H19 119.1
C21 C20 C19 117.3(6)
C21 C20 C23 121.4(6)
C19 C20 C23 121.3(6)
C22 C21 C20 121.4(5)
C22 C21 H21 119.3
C20 C21 H21 119.3
C21 C22 C17 121.3(5)
C21 C22 H22 119.4
C17 C22 H22 119.4
C20 C23 H23A 109.5
C20 C23 H23B 109.5
H23A C23 H23B 109.5
C20 C23 H23C 109.5
H23A C23 H23C 109.5
H23B C23 H23C 109.5
O2 P2 N5 110.9(2)
O2 P2 N6 115.1(2)
N5 P2 N6 105.6(2)
O2 P2 N4 109.9(2)
N5 P2 N4 110.1(2)
N6 P2 N4 105.1(2)
C24 N4 C25 113.7(5)
C24 N4 P2 116.3(4)
C25 N4 P2 121.0(4)
C32 N5 C33 114.6(5)
C32 N5 P2 124.4(4)
C33 N5 P2 120.8(4)
C40 N6 P2 123.7(4)
C40 N6 H6N 118.1
P2 N6 H6N 118.1
N4 C24 H24A 109.5
N4 C24 H24B 109.5
H24A C24 H24B 109.5
N4 C24 H24C 109.5
H24A C24 H24C 109.5
H24B C24 H24C 109.5
N4 C25 C26 113.4(4)
N4 C25 H25A 108.9
C26 C25 H25A 108.9
N4 C25 H25B 108.9
C26 C25 H25B 108.9
H25A C25 H25B 107.7
C31 C26 C27 118.3(6)
C31 C26 C25 120.3(6)
C27 C26 C25 121.4(6)
C26 C27 C28 120.1(7)
C26 C27 H27 119.9
C28 C27 H27 119.9
C29 C28 C27 119.9(7)
C29 C28 H28 120.0
C27 C28 H28 120.0
C30 C29 C28 119.7(7)
C30 C29 H29 120.1
C28 C29 H29 120.1
C29 C30 C31 121.1(8)
C29 C30 H30 119.5
C31 C30 H30 119.5
C30 C31 C26 120.9(7)
C30 C31 H31 119.5
C26 C31 H31 119.5
N5 C32 H32A 109.5
N5 C32 H32B 109.5
H32A C32 H32B 109.5
N5 C32 H32C 109.5
H32A C32 H32C 109.5
H32B C32 H32C 109.5
N5 C32 H32D 109.5
H32A C32 H32D 141.1
H32B C32 H32D 56.3
H32C C32 H32D 56.3
N5 C32 H32E 109.5
H32A C32 H32E 56.3
H32B C32 H32E 141.1
H32C C32 H32E 56.3
H32D C32 H32E 109.5
N5 C32 H32F 109.5
H32A C32 H32F 56.3
H32B C32 H32F 56.3
H32C C32 H32F 141.1
H32D C32 H32F 109.5
H32E C32 H32F 109.5
N5 C33 C34 113.5(5)
N5 C33 H33A 108.9
C34 C33 H33A 108.9
N5 C33 H33B 108.9
C34 C33 H33B 108.9
H33A C33 H33B 107.7
C35 C34 C39 118.1(6)
C35 C34 C33 121.3(6)
C39 C34 C33 120.5(6)
C34 C35 C36 120.9(6)
C34 C35 H35 119.6
C36 C35 H35 119.6
C37 C36 C35 120.1(6)
C37 C36 H36 120.0
C35 C36 H36 120.0
C38 C37 C36 119.3(7)
C38 C37 H37 120.3
C36 C37 H37 120.3
C39 C38 C37 119.6(7)
C39 C38 H38 120.2
C37 C38 H38 120.2
C38 C39 C34 122.0(7)
C38 C39 H39 119.0
C34 C39 H39 119.0
C45 C40 C41 118.6(5)
C45 C40 N6 122.3(5)
C41 C40 N6 119.1(5)
C42 C41 C40 119.7(5)
C42 C41 H41 120.1
C40 C41 H41 120.1
C41 C42 C43 122.5(5)
C41 C42 H42 118.7
C43 C42 H42 118.7
C44 C43 C42 116.9(5)
C44 C43 C46 121.0(6)
C42 C43 C46 122.1(6)
C45 C44 C43 121.3(6)
C45 C44 H44 119.3
C43 C44 H44 119.3
C40 C45 C44 120.9(5)
C40 C45 H45 119.5
C44 C45 H45 119.5
C43 C46 H46A 109.5
C43 C46 H46B 109.5
H46A C46 H46B 109.5
C43 C46 H46C 109.5
H46A C46 H46C 109.5
H46B C46 H46C 109.5

loop_
_geom_bond_atom_site_label_1
_geom_bond_atom_site_label_2
_geom_bond_distance
P1 O1 1.478(4)
P1 N1 1.639(5)
P1 N3 1.646(5)
P1 N2 1.660(5)
N1 C1 1.460(7)
N1 C2 1.469(7)
N2 C10 1.472(7)
N2 C9 1.474(7)
N3 C17 1.414(7)
N3 H3N 0.8800
C1 H1A 0.9800
C1 H1B 0.9800
C1 H1C 0.9800
C1 H1D 0.9800
C1 H1E 0.9800
C1 H1F 0.9800
C2 C3 1.497(8)
C2 H2A 0.9900
C2 H2B 0.9900
C3 C8 1.383(8)
C3 C4 1.394(8)
C4 C5 1.379(8)
C4 H4 0.9500
C5 C6 1.374(9)
C5 H5 0.9500
C6 C7 1.360(9)
C6 H6 0.9500
C7 C8 1.385(9)
C7 H7 0.9500
C8 H8 0.9500
C9 H9A 0.9800
C9 H9B 0.9800
C9 H9C 0.9800
C10 C11 1.513(7)
C10 H10A 0.9900
C10 H10B 0.9900
C11 C12 1.378(7)
C11 C16 1.382(7)
C12 C13 1.389(8)
C12 H12 0.9500
C13 C14 1.397(8)
C13 H13 0.9500
C14 C15 1.368(8)
C14 H14 0.9500
C15 C16 1.391(7)
C15 H15 0.9500
C16 H16 0.9500
C17 C22 1.390(7)
C17 C18 1.399(8)
C18 C19 1.364(8)
C18 H18 0.9500
C19 C20 1.394(8)
C19 H19 0.9500
C20 C21 1.386(8)
C20 C23 1.524(8)
C21 C22 1.373(8)
C21 H21 0.9500
C22 H22 0.9500
C23 H23A 0.9800
C23 H23B 0.9800
C23 H23C 0.9800
P2 O2 1.476(4)
P2 N5 1.634(5)
P2 N6 1.653(4)
P2 N4 1.661(5)
N4 C24 1.472(7)
N4 C25 1.472(7)
N5 C32 1.460(7)
N5 C33 1.469(7)
N6 C40 1.418(7)
N6 H6N 0.8800
C24 H24A 0.9800
C24 H24B 0.9800
C24 H24C 0.9800
C25 C26 1.518(7)
C25 H25A 0.9900
C25 H25B 0.9900
C26 C31 1.382(9)
C26 C27 1.383(9)
C27 C28 1.410(9)
C27 H27 0.9500
C28 C29 1.371(11)
C28 H28 0.9500
C29 C30 1.354(12)
C29 H29 0.9500
C30 C31 1.379(9)
C30 H30 0.9500
C31 H31 0.9500
C32 H32A 0.9800
C32 H32B 0.9800
C32 H32C 0.9800
C32 H32D 0.9800
C32 H32E 0.9800
C32 H32F 0.9800
C33 C34 1.510(8)
C33 H33A 0.9900
C33 H33B 0.9900
C34 C35 1.373(8)
C34 C39 1.379(8)
C35 C36 1.392(8)
C35 H35 0.9500
C36 C37 1.385(10)
C36 H36 0.9500
C37 C38 1.379(10)
C37 H37 0.9500
C38 C39 1.379(8)
C38 H38 0.9500
C39 H39 0.9500
C40 C45 1.384(8)
C40 C41 1.403(7)
C41 C42 1.381(8)
C41 H41 0.9500
C42 C43 1.397(8)
C42 H42 0.9500
C43 C44 1.393(8)
C43 C46 1.502(8)
C44 C45 1.393(8)
C44 H44 0.9500
C45 H45 0.9500
C46 H46A 0.9800
C46 H46B 0.9800
C46 H46C 0.9800

loop_
_geom_hbond_atom_site_label_D
_geom_hbond_atom_site_label_H
_geom_hbond_atom_site_label_A
_geom_hbond_site_symmetry_A
_geom_hbond_distance_DH
_geom_hbond_distance_HA
_geom_hbond_distance_DA
_geom_hbond_angle_DHA
N3 H3N O2 3_666 0.88 2.05 2.846(6) 149.4
N6 H6N O1 3_766 0.88 2.00 2.799(6) 150.6

loop_
_geom_torsion_atom_site_label_1
_geom_torsion_atom_site_label_2
_geom_torsion_atom_site_label_3
_geom_torsion_atom_site_label_4
_geom_torsion
O1 P1 N1 C1 152.6(4)
N3 P1 N1 C1 27.2(5)
N2 P1 N1 C1 -85.5(5)
O1 P1 N1 C2 -24.2(5)
N3 P1 N1 C2 -149.6(4)
N2 P1 N1 C2 97.7(5)
O1 P1 N2 C10 160.9(4)
N1 P1 N2 C10 38.8(5)
N3 P1 N2 C10 -74.8(4)
O1 P1 N2 C9 -55.5(5)
N1 P1 N2 C9 -177.7(4)
N3 P1 N2 C9 68.8(4)
O1 P1 N3 C17 -65.8(5)
N1 P1 N3 C17 56.7(5)
N2 P1 N3 C17 173.2(4)
C1 N1 C2 C3 65.1(6)
P1 N1 C2 C3 -117.8(5)
N1 C2 C3 C8 -121.2(6)
N1 C2 C3 C4 57.3(7)
C8 C3 C4 C5 -0.7(9)
C2 C3 C4 C5 -179.3(6)
C3 C4 C5 C6 -0.2(10)
C4 C5 C6 C7 0.4(11)
C5 C6 C7 C8 0.4(11)
C4 C3 C8 C7 1.4(9)
C2 C3 C8 C7 179.9(5)
C6 C7 C8 C3 -1.3(10)
C9 N2 C10 C11 72.7(6)
P1 N2 C10 C11 -142.7(4)
N2 C10 C11 C12 -171.8(5)
N2 C10 C11 C16 11.6(8)
C16 C11 C12 C13 1.1(9)
C10 C11 C12 C13 -175.7(6)
C11 C12 C13 C14 -0.6(9)
C12 C13 C14 C15 -0.7(10)
C13 C14 C15 C16 1.6(10)
C12 C11 C16 C15 -0.3(9)
C10 C11 C16 C15 176.4(6)
C14 C15 C16 C11 -1.1(9)
P1 N3 C17 C22 -152.8(5)
P1 N3 C17 C18 27.5(8)
C22 C17 C18 C19 0.6(9)
N3 C17 C18 C19 -179.7(6)
C17 C18 C19 C20 0.6(10)
C18 C19 C20 C21 -0.9(10)
C18 C19 C20 C23 179.4(6)
C19 C20 C21 C22 -0.1(9)
C23 C20 C21 C22 179.6(6)
C20 C21 C22 C17 1.3(9)
C18 C17 C22 C21 -1.5(9)
N3 C17 C22 C21 178.8(5)
O2 P2 N4 C24 -47.0(5)
N5 P2 N4 C24 -169.4(4)
N6 P2 N4 C24 77.3(4)
O2 P2 N4 C25 168.0(4)
N5 P2 N4 C25 45.6(5)
N6 P2 N4 C25 -67.7(5)
O2 P2 N5 C32 155.0(4)
N6 P2 N5 C32 29.8(5)
N4 P2 N5 C32 -83.2(5)
O2 P2 N5 C33 -18.8(5)
N6 P2 N5 C33 -144.0(4)
N4 P2 N5 C33 103.0(4)
O2 P2 N6 C40 -65.4(5)
N5 P2 N6 C40 57.2(5)
N4 P2 N6 C40 173.7(4)
C24 N4 C25 C26 73.7(6)
P2 N4 C25 C26 -140.4(5)
N4 C25 C26 C31 97.4(7)
N4 C25 C26 C27 -84.2(7)
C31 C26 C27 C28 -0.9(9)
C25 C26 C27 C28 -179.3(5)
C26 C27 C28 C29 0.7(10)
C27 C28 C29 C30 -0.2(11)
C28 C29 C30 C31 -0.2(11)
C29 C30 C31 C26 0.1(10)
C27 C26 C31 C30 0.5(9)
C25 C26 C31 C30 178.9(5)
C32 N5 C33 C34 69.1(7)
P2 N5 C33 C34 -116.5(5)
N5 C33 C34 C35 76.5(7)
N5 C33 C34 C39 -105.6(6)
C39 C34 C35 C36 0.9(9)
C33 C34 C35 C36 178.8(6)
C34 C35 C36 C37 -1.2(10)
C35 C36 C37 C38 0.8(10)
C36 C37 C38 C39 -0.1(10)
C37 C38 C39 C34 -0.1(10)
C35 C34 C39 C38 -0.3(9)
C33 C34 C39 C38 -178.2(6)
P2 N6 C40 C45 27.2(8)
P2 N6 C40 C41 -154.3(4)
C45 C40 C41 C42 -0.6(8)
N6 C40 C41 C42 -179.2(5)
C40 C41 C42 C43 -0.5(9)
C41 C42 C43 C44 0.6(9)
C41 C42 C43 C46 -178.3(6)
C42 C43 C44 C45 0.4(9)
C46 C43 C44 C45 179.3(6)
C41 C40 C45 C44 1.6(9)
N6 C40 C45 C44 -179.8(6)
C43 C44 C45 C40 -1.6(10)
